data_2201380
loop_
_publ_author_name
'S. Pandiarajan'
'B. Sridhar'
'R. K. Rajaram'

_publ_section_title
;
 Bis(<small>L</small>-proline) hydrogen nitrate
;
_journal_issue 8
_journal_name_full 'Acta Crystallographica Section E'
_journal_page_first o862
_journal_page_last o864
_journal_paper_doi 10.1107/S1600536802012394
_journal_volume 58
_journal_year 2002
_chemical_formula_iupac '2C5 H9 N O2, H 1+, N O3 1-'
_chemical_formula_moiety '2C5 H9 N O2, H 1+, N O3 1-'
_chemical_formula_sum 'C10 H19 N3 O7'
_chemical_formula_weight 293.28
_chemical_name_common 'Bis(L-proline) H+  nitrate'
_chemical_name_systematic
;
Bis(L-proline) hydrogen nitrate
;
_space_group_IT_number 19
_symmetry_cell_setting orthorhombic
_symmetry_space_group_name_Hall 'P 2ac 2ab'
_symmetry_space_group_name_H-M 'P 21 21 21'
_atom_sites_solution_hydrogens geom
_atom_sites_solution_primary direct
_atom_sites_solution_secondary difmap
_audit_creation_method SHELXL-97
_cell_angle_alpha 90.00
_cell_angle_beta 90.00
_cell_angle_gamma 90.00
_cell_formula_units_Z 4
_cell_length_a 7.2006(6)
_cell_length_b 7.7110(10)
_cell_length_c 24.060(3)
_cell_measurement_reflns_used 25
_cell_measurement_temperature 293(2)
_cell_measurement_theta_max 13.91
_cell_measurement_theta_min 11.26
_cell_volume 1335.9(3)
_computing_cell_refinement 'CAD-4 Software'
_computing_data_collection 'CAD-4 Software (Enraf-Nonius, 1989)'
_computing_data_reduction 'CAD-4 Software'
_computing_molecular_graphics 'PLATON (Spek, 1999)'
_computing_publication_material SHELXL97
_computing_structure_refinement 'SHELXL97 (Sheldrick, 1997)'
_computing_structure_solution 'SHELXS97 (Sheldrick, 1997)'
_diffrn_ambient_temperature 293(2)
_diffrn_measured_fraction_theta_full 0.966
_diffrn_measured_fraction_theta_max 0.966
_diffrn_measurement_device_type 'Enraf-Nonis CAD-4'
_diffrn_measurement_method \w-2\q
_diffrn_radiation_monochromator graphite
_diffrn_radiation_source 'fine-focus sealed tube'
_diffrn_radiation_type MoK\a
_diffrn_radiation_wavelength 0.71073
_diffrn_reflns_av_R_equivalents 0.0185
_diffrn_reflns_av_sigmaI/netI 0.0181
_diffrn_reflns_limit_h_max 8
_diffrn_reflns_limit_h_min -1
_diffrn_reflns_limit_k_max 9
_diffrn_reflns_limit_k_min -1
_diffrn_reflns_limit_l_max 29
_diffrn_reflns_limit_l_min -29
_diffrn_reflns_number 3718
_diffrn_reflns_theta_full 25.54
_diffrn_reflns_theta_max 25.54
_diffrn_reflns_theta_min 1.69
_diffrn_standards_decay_% none
_diffrn_standards_interval_time 60
_diffrn_standards_number 3
_exptl_absorpt_coefficient_mu 0.124
_exptl_absorpt_correction_T_max 0.9372
_exptl_absorpt_correction_T_min 0.9155
_exptl_absorpt_correction_type '\y scan'
_exptl_absorpt_process_details '(North et al., 1968)'
_exptl_crystal_colour colourless
_exptl_crystal_density_diffrn 1.458
_exptl_crystal_density_meas 1.454
_exptl_crystal_density_method 'flotation method in a mixture of carbon tetrachloride and xylene'
_exptl_crystal_description block
_exptl_crystal_F_000 624
_exptl_crystal_size_max 0.5
_exptl_crystal_size_mid 0.5
_exptl_crystal_size_min 0.5
_refine_diff_density_max 0.316
_refine_diff_density_min -0.286
_refine_ls_extinction_coef 0.102(9)
_refine_ls_extinction_expression Fc^*^=kFc[1+0.001xFc^2^\l^3^/sin(2\q)]^-1/4^
_refine_ls_extinction_method SHELXL97
_refine_ls_goodness_of_fit_ref 1.160
_refine_ls_hydrogen_treatment mixed
_refine_ls_matrix_type full
_refine_ls_number_parameters 186
_refine_ls_number_reflns 1430
_refine_ls_number_restraints 0
_refine_ls_restrained_S_all 1.160
_refine_ls_R_factor_all 0.0524
_refine_ls_R_factor_gt 0.0469
_refine_ls_shift/su_max <0.001
_refine_ls_shift/su_mean <0.001
_refine_ls_structure_factor_coef Fsqd
_refine_ls_weighting_details 'calc w = 1/[\s^2^(Fo^2^)+(0.0703P)^2^+0.3190P] where P = (Fo^2^+2Fc^2^)/3'
_refine_ls_weighting_scheme calc
_refine_ls_wR_factor_gt 0.1165
_refine_ls_wR_factor_ref 0.1212
_reflns_number_gt 1276
_reflns_number_total 1430
_reflns_threshold_expression I>2\s(I)
_cod_data_source_file ci6141.cif
_cod_data_source_block I
_cod_database_code 2201380
_cod_database_fobs_code 2201380

loop_
_symmetry_equiv_pos_as_xyz
'x, y, z'
'-x+1/2, -y, z+1/2'
'x+1/2, -y+1/2, -z'
'-x, y+1/2, -z+1/2'

loop_
_atom_site_label
_atom_site_fract_x
_atom_site_fract_y
_atom_site_fract_z
_atom_site_U_iso_or_equiv
_atom_site_adp_type
_atom_site_calc_flag
_atom_site_refinement_flags
_atom_site_occupancy
_atom_site_disorder_assembly
_atom_site_disorder_group
_atom_site_type_symbol
O1A 1.1931(3) -0.0793(3) 0.49046(8) 0.0446(6) Uani d . 1 . . O
O1B 1.0311(3) 0.0038(3) 0.41810(8) 0.0450(6) Uani d . 1 . . O
C11 1.0476(4) -0.0425(3) 0.46762(11) 0.0316(6) Uani d . 1 . . C
C12 0.8657(4) -0.0524(4) 0.49757(10) 0.0324(6) Uani d . 1 . . C
H12 0.7794 -0.1230 0.4757 0.039 Uiso calc R 1 . . H
N11 0.8923(4) -0.1340(3) 0.55183(9) 0.0382(6) Uani d . 1 . . N
H11A 1.0057 -0.1088 0.5654 0.046 Uiso calc R 1 . . H
H11B 0.8816 -0.2500 0.5490 0.046 Uiso calc R 1 . . H
C13 0.7734(5) 0.1195(4) 0.51134(13) 0.0468(8) Uani d . 1 . . C
H13A 0.8625 0.2029 0.5254 0.056 Uiso calc R 1 . . H
H13B 0.7108 0.1679 0.4792 0.056 Uiso calc R 1 . . H
C14 0.6374(5) 0.0664(5) 0.55541(14) 0.0570(9) Uani d . 1 . . C
H14A 0.6004 0.1648 0.5780 0.068 Uiso calc R 1 . . H
H14B 0.5275 0.0140 0.5392 0.068 Uiso calc R 1 . . H
C15 0.7449(5) -0.0629(5) 0.58893(12) 0.0493(8) Uani d . 1 . . C
H15A 0.8002 -0.0073 0.6211 0.059 Uiso calc R 1 . . H
H15B 0.6639 -0.1552 0.6017 0.059 Uiso calc R 1 . . H
O2A 0.5232(3) -0.0304(3) 0.40632(9) 0.0511(6) Uani d . 1 . . O
O2B 0.2852(3) 0.0571(5) 0.35494(9) 0.0651(8) Uani d . 1 . . O
H2B 0.200(8) 0.004(7) 0.389(2) 0.12(2) Uiso d . 1 . . H
C21 0.4573(4) 0.0281(4) 0.36512(11) 0.0375(7) Uani d . 1 . . C
C22 0.5786(4) 0.0743(4) 0.31718(10) 0.0359(7) Uani d . 1 . . C
H22 0.5474 0.1910 0.3041 0.043 Uiso calc R 1 . . H
N21 0.7797(3) 0.0672(4) 0.33214(10) 0.0405(6) Uani d . 1 . . N
H21A 0.8234 0.1755 0.3370 0.049 Uiso calc R 1 . . H
H21B 0.7941 0.0089 0.3643 0.049 Uiso calc R 1 . . H
C23 0.5624(5) -0.0517(6) 0.26988(13) 0.0549(9) Uani d . 1 . . C
H23A 0.4650 -0.0175 0.2443 0.066 Uiso calc R 1 . . H
H23B 0.5373 -0.1681 0.2833 0.066 Uiso calc R 1 . . H
C24 0.7500(5) -0.0413(8) 0.24289(15) 0.0805(15) Uani d . 1 . . C
H24A 0.7755 -0.1464 0.2221 0.097 Uiso calc R 1 . . H
H24B 0.7553 0.0565 0.2176 0.097 Uiso calc R 1 . . H
C25 0.8848(5) -0.0199(6) 0.28760(14) 0.0581(10) Uani d . 1 . . C
H25A 0.9887 0.0508 0.2756 0.070 Uiso calc R 1 . . H
H25B 0.9313 -0.1314 0.3000 0.070 Uiso calc R 1 . . H
N 0.7577(5) 0.4984(4) 0.35805(13) 0.0615(9) Uani d . 1 . . N
O1 0.6564(5) 0.3986(5) 0.38431(13) 0.0893(11) Uani d . 1 . . O
O2 0.8670(4) 0.4309(5) 0.32523(12) 0.0804(9) Uani d . 1 . . O
O3 0.7491(9) 0.6519(4) 0.36692(17) 0.139(2) Uani d . 1 . . O

loop_
_atom_site_aniso_label
_atom_site_aniso_U_11
_atom_site_aniso_U_22
_atom_site_aniso_U_33
_atom_site_aniso_U_12
_atom_site_aniso_U_13
_atom_site_aniso_U_23
O1A 0.0324(11) 0.0601(12) 0.0411(10) 0.0096(11) 0.0011(9) 0.0074(10)
O1B 0.0301(10) 0.0690(15) 0.0358(10) 0.0006(11) 0.0019(9) 0.0107(10)
C11 0.0300(14) 0.0301(12) 0.0348(12) -0.0012(12) -0.0002(11) 0.0001(12)
C12 0.0288(14) 0.0364(13) 0.0320(12) 0.0000(12) -0.0014(11) 0.0033(12)
N11 0.0394(14) 0.0413(12) 0.0338(11) 0.0011(12) 0.0037(10) 0.0041(11)
C13 0.0416(18) 0.0450(15) 0.0538(17) 0.0093(15) 0.0066(16) 0.0067(14)
C14 0.0504(19) 0.062(2) 0.0592(18) 0.012(2) 0.0192(17) -0.0004(17)
C15 0.0502(18) 0.0605(18) 0.0371(14) -0.0017(18) 0.0113(14) -0.0027(15)
O2A 0.0397(11) 0.0726(15) 0.0409(11) 0.0038(13) 0.0020(9) 0.0184(12)
O2B 0.0304(11) 0.123(2) 0.0424(11) 0.0053(16) 0.0035(10) 0.0200(14)
C21 0.0327(14) 0.0479(16) 0.0320(13) 0.0007(14) -0.0001(12) 0.0048(13)
C22 0.0287(14) 0.0478(16) 0.0311(13) 0.0025(13) -0.0024(11) 0.0008(12)
N21 0.0317(12) 0.0567(14) 0.0332(11) -0.0005(13) -0.0024(10) 0.0013(12)
C23 0.0444(17) 0.079(2) 0.0414(15) -0.0037(19) -0.0018(14) -0.0174(18)
C24 0.049(2) 0.145(4) 0.0473(17) 0.000(3) 0.0097(16) -0.032(2)
C25 0.0371(16) 0.089(3) 0.0479(17) 0.005(2) 0.0097(14) -0.0088(19)
N 0.066(2) 0.0639(19) 0.0543(16) 0.0107(18) -0.0078(16) -0.0059(15)
O1 0.088(2) 0.095(2) 0.085(2) -0.018(2) 0.0345(19) -0.0282(18)
O2 0.0669(18) 0.103(2) 0.0715(17) -0.0097(19) 0.0269(16) -0.0119(17)
O3 0.228(6) 0.0598(19) 0.129(3) 0.027(3) 0.019(4) 0.006(2)

loop_
_atom_type_symbol
_atom_type_description
_atom_type_scat_dispersion_real
_atom_type_scat_dispersion_imag
_atom_type_scat_source
C C 0.0033 0.0016 'International Tables Vol C Tables 4.2.6.8 and 6.1.1.4'
H H 0.0000 0.0000 'International Tables Vol C Tables 4.2.6.8 and 6.1.1.4'
N N 0.0061 0.0033 'International Tables Vol C Tables 4.2.6.8 and 6.1.1.4'
O O 0.0106 0.0060 'International Tables Vol C Tables 4.2.6.8 and 6.1.1.4'

loop_
_geom_angle_atom_site_label_1
_geom_angle_atom_site_label_2
_geom_angle_atom_site_label_3
_geom_angle
O1A C11 O1B 125.4(3)
O1A C11 C12 121.6(2)
O1B C11 C12 113.0(2)
N11 C12 C11 109.7(2)
N11 C12 C13 103.8(2)
C11 C12 C13 116.3(2)
N11 C12 H12 108.9
C11 C12 H12 108.9
C13 C12 H12 108.9
C12 N11 C15 106.4(2)
C12 N11 H11A 110.4
C15 N11 H11A 110.4
C12 N11 H11B 110.4
C15 N11 H11B 110.4
H11A N11 H11B 108.6
C14 C13 C12 101.6(2)
C14 C13 H13A 111.4
C12 C13 H13A 111.4
C14 C13 H13B 111.4
C12 C13 H13B 111.4
H13A C13 H13B 109.3
C15 C14 C13 103.0(3)
C15 C14 H14A 111.2
C13 C14 H14A 111.2
C15 C14 H14B 111.2
C13 C14 H14B 111.2
H14A C14 H14B 109.1
N11 C15 C14 106.9(2)
N11 C15 H15A 110.3
C14 C15 H15A 110.3
N11 C15 H15B 110.3
C14 C15 H15B 110.3
H15A C15 H15B 108.6
C21 O2B H2B 109(3)
O2A C21 O2B 127.7(3)
O2A C21 C22 120.2(3)
O2B C21 C22 112.1(2)
C21 C22 N21 111.9(2)
C21 C22 C23 112.8(3)
N21 C22 C23 103.6(2)
C21 C22 H22 109.5
N21 C22 H22 109.5
C23 C22 H22 109.5
C25 N21 C22 109.8(2)
C25 N21 H21A 109.7
C22 N21 H21A 109.7
C25 N21 H21B 109.7
C22 N21 H21B 109.7
H21A N21 H21B 108.2
C22 C23 C24 102.9(3)
C22 C23 H23A 111.2
C24 C23 H23A 111.2
C22 C23 H23B 111.2
C24 C23 H23B 111.2
H23A C23 H23B 109.1
C25 C24 C23 106.6(3)
C25 C24 H24A 110.4
C23 C24 H24A 110.4
C25 C24 H24B 110.4
C23 C24 H24B 110.4
H24A C24 H24B 108.6
C24 C25 N21 104.3(3)
C24 C25 H25A 110.9
N21 C25 H25A 110.9
C24 C25 H25B 110.9
N21 C25 H25B 110.9
H25A C25 H25B 108.9
O3 N O1 119.4(4)
O3 N O2 124.2(5)
O1 N O2 116.3(3)

loop_
_geom_bond_atom_site_label_1
_geom_bond_atom_site_label_2
_geom_bond_site_symmetry_2
_geom_bond_distance
_geom_bond_publ_flag
O1A C11 . 1.216(3) y
O1B C11 . 1.250(3) y
C11 C12 . 1.497(4) ?
C12 N11 . 1.462(3) ?
C12 C13 . 1.519(4) ?
C12 H12 . 0.98 ?
N11 C15 . 1.491(4) ?
N11 H11A . 0.90 ?
N11 H11B . 0.90 ?
C13 C14 . 1.500(5) ?
C13 H13A . 0.97 ?
C13 H13B . 0.97 ?
C14 C15 . 1.498(5) ?
C14 H14A . 0.97 ?
C14 H14B . 0.97 ?
C15 H15A . 0.97 ?
C15 H15B . 0.97 ?
O2A C21 . 1.188(4) y
O2B C21 . 1.282(4) y
O2B H2B . 1.11(6) ?
C21 C22 . 1.490(4) ?
C22 N21 . 1.493(4) ?
C22 C23 . 1.501(4) ?
C22 H22 . 0.98 ?
N21 C25 . 1.474(4) ?
N21 H21A . 0.90 ?
N21 H21B . 0.90 ?
C23 C24 . 1.501(5) ?
C23 H23A . 0.97 ?
C23 H23B . 0.97 ?
C24 C25 . 1.458(5) ?
C24 H24A . 0.97 ?
C24 H24B . 0.97 ?
C25 H25A . 0.97 ?
C25 H25B . 0.97 ?
N O3 . 1.204(5) ?
N O1 . 1.234(5) ?
N O2 . 1.231(4) ?

loop_
_geom_hbond_atom_site_label_D
_geom_hbond_atom_site_label_H
_geom_hbond_atom_site_label_A
_geom_hbond_site_symmetry_A
_geom_hbond_distance_DH
_geom_hbond_distance_HA
_geom_hbond_distance_DA
_geom_hbond_angle_DHA
O2B H2B O1B 1_455 1.11(6) 1.40(6) 2.414(3) 148(5)
N11 H11A O1 3_556 0.90 2.30 3.045(4) 141
N11 H11A O3 3_556 0.90 2.42 3.231(6) 151
N11 H11B O1A 3_446 0.90 2.12 2.825(3) 135
N11 H11B O2A 3_546 0.90 2.25 2.932(3) 132
N21 H21B O2A . 0.90 2.22 2.676(3) 111
N21 H21B O1B . 0.90 2.14 2.792(3) 128
N21 H21A O2 . 0.90 2.01 2.879(5) 161
N21 H21A O1 . 0.90 2.39 2.982(4) 124

loop_
_geom_torsion_atom_site_label_1
_geom_torsion_atom_site_label_2
_geom_torsion_atom_site_label_3
_geom_torsion_atom_site_label_4
_geom_torsion
_geom_torsion_publ_flag
O1A C11 C12 N11 -8.3(4) y
O1B C11 C12 N11 170.7(2) ?
O1A C11 C12 C13 109.1(3) ?
O1B C11 C12 C13 -71.9(3) ?
C11 C12 N11 C15 151.9(2) ?
C13 C12 N11 C15 27.0(3) y
N11 C12 C13 C14 -41.6(3) y
C11 C12 C13 C14 -162.2(2) ?
C12 C13 C14 C15 39.7(3) y
C12 N11 C15 C14 -2.1(3) y
C13 C14 C15 N11 -23.9(4) y
O2A C21 C22 N21 -10.0(5) y
O2B C21 C22 N21 170.9(3) ?
O2A C21 C22 C23 106.3(3) ?
O2B C21 C22 C23 -72.8(4) ?
C21 C22 N21 C25 136.1(3) ?
C23 C22 N21 C25 14.3(4) y
C21 C22 C23 C24 -151.4(3) ?
N21 C22 C23 C24 -30.2(4) y
C22 C23 C24 C25 36.8(5) y
C23 C24 C25 N21 -27.7(5) y
C22 N21 C25 C24 8.0(5) y
